data_1571377
loop_
_publ_author_name
'Boro, Mridul'
'Baishya, Trishnajyoti'
'Frontera, Antonio'
'Barcel\'o-Oliver, Miquel'
'Bhattacharyya, Manjit K.'

_publ_section_title
;
 Energetic Features of H-Bonded and \p-Stacked Assemblies in
 Pyrazole-Based Coordination Compounds of Mn(II) and Cu(II): Experimental
 and Theoretical Studies
;
_journal_issue 4
_journal_name_full Crystals
_journal_page_first 318
_journal_paper_doi 10.3390/cryst14040318
_journal_volume 14
_journal_year 2024
_chemical_formula_sum 'C18 H26 Cu N4 O4'
_chemical_formula_weight 425.97
_space_group_crystal_system orthorhombic
_space_group_IT_number 60
_space_group_name_Hall '-P 2n 2ab'
_space_group_name_H-M_alt 'P b c n'
_atom_sites_solution_hydrogens geom
_audit_creation_method SHELXL-2018/3
_cell_angle_alpha 90
_cell_angle_beta 90
_cell_angle_gamma 90
_cell_formula_units_Z 4
_cell_length_a 15.6899(5)
_cell_length_b 10.7161(3)
_cell_length_c 11.3062(4)
_cell_measurement_reflns_used 9590
_cell_measurement_temperature 100(2)
_cell_measurement_theta_max 68.22
_cell_measurement_theta_min 2.82
_cell_volume 1900.96(11)
_computing_structure_refinement 'SHELXL-2018/3 (Sheldrick, 2018)'
_diffrn_ambient_temperature 100(2)
_diffrn_measured_fraction_theta_full 0.988
_diffrn_measured_fraction_theta_max 0.988
_diffrn_measurement_device_type 'Bruker D8 Venture'
_diffrn_measurement_method '\f and \w scans'
_diffrn_radiation_type CuK\a
_diffrn_radiation_wavelength 1.54178
_diffrn_reflns_av_R_equivalents 0.0509
_diffrn_reflns_av_unetI/netI 0.0214
_diffrn_reflns_Laue_measured_fraction_full 0.988
_diffrn_reflns_Laue_measured_fraction_max 0.988
_diffrn_reflns_limit_h_max 18
_diffrn_reflns_limit_h_min -18
_diffrn_reflns_limit_k_max 12
_diffrn_reflns_limit_k_min -12
_diffrn_reflns_limit_l_max 13
_diffrn_reflns_limit_l_min -13
_diffrn_reflns_number 29490
_diffrn_reflns_point_group_measured_fraction_full 0.988
_diffrn_reflns_point_group_measured_fraction_max 0.988
_diffrn_reflns_theta_full 67.679
_diffrn_reflns_theta_max 68.325
_diffrn_reflns_theta_min 6.351
_exptl_absorpt_coefficient_mu 1.897
_exptl_absorpt_correction_T_max 0.7531
_exptl_absorpt_correction_T_min 0.6584
_exptl_absorpt_correction_type multi-scan
_exptl_absorpt_process_details
;
SADABS-2016/2 (Bruker,2016/2) was used for absorption correction.
wR2(int) was 0.0875 before and 0.0584 after correction.
The Ratio of minimum to maximum transmission is 0.8743.
The \l/2 correction factor is Not present.
;
_exptl_crystal_colour BLUE
_exptl_crystal_density_diffrn 1.488
_exptl_crystal_description BLOCK
_exptl_crystal_F_000 892
_exptl_crystal_size_max 0.320
_exptl_crystal_size_mid 0.150
_exptl_crystal_size_min 0.140
_refine_diff_density_max 0.366
_refine_diff_density_min -0.626
_refine_diff_density_rms 0.096
_refine_ls_extinction_method none
_refine_ls_goodness_of_fit_ref 1.143
_refine_ls_hydrogen_treatment constr
_refine_ls_matrix_type full
_refine_ls_number_parameters 126
_refine_ls_number_reflns 1721
_refine_ls_number_restraints 0
_refine_ls_restrained_S_all 1.143
_refine_ls_R_factor_all 0.0482
_refine_ls_R_factor_gt 0.0475
_refine_ls_shift/su_max 0.000
_refine_ls_shift/su_mean 0.000
_refine_ls_structure_factor_coef Fsqd
_refine_ls_weighting_details 'w=1/[\s^2^(Fo^2^)+(0.0690P)^2^+4.0042P] where P=(Fo^2^+2Fc^2^)/3'
_refine_ls_weighting_scheme calc
_refine_ls_wR_factor_gt 0.1395
_refine_ls_wR_factor_ref 0.1402
_reflns_Friedel_coverage 0.000
_reflns_number_gt 1696
_reflns_number_total 1721
_reflns_threshold_expression 'I > 2\s(I)'
_cod_data_source_file CuCl2_crotonate_DMP.cif
_cod_data_source_block shelx
_cod_database_code 1571377
_shelx_shelxl_version_number 2018/3
_shelx_space_group_comment
;
The symmetry employed for this shelxl refinement is uniquely defined
by the following loop, which should always be used as a source of
symmetry information in preference to the above space-group names.
They are only intended as comments.
;
_shelx_estimated_absorpt_t_min 0.582
_shelx_estimated_absorpt_t_max 0.777

loop_
_space_group_symop_operation_xyz
'x, y, z'
'-x+1/2, -y+1/2, z+1/2'
'-x, y, -z+1/2'
'x+1/2, -y+1/2, -z'
'-x, -y, -z'
'x-1/2, y-1/2, -z-1/2'
'x, -y, z-1/2'
'-x-1/2, y-1/2, z'

loop_
_atom_site_label
_atom_site_type_symbol
_atom_site_fract_x
_atom_site_fract_y
_atom_site_fract_z
_atom_site_U_iso_or_equiv
_atom_site_adp_type
_atom_site_occupancy
_atom_site_site_symmetry_order
_atom_site_calc_flag
_atom_site_refinement_flags_posn
_atom_site_refinement_flags_adp
_atom_site_refinement_flags_occupancy
_atom_site_disorder_assembly
_atom_site_disorder_group
Cu1 Cu 0.500000 0.58503(5) 0.250000 0.0164(2) Uani 1 2 d S T P . .
O1 O 0.57932(12) 0.72013(18) 0.30316(18) 0.0205(5) Uani 1 1 d . . . . .
O2 O 0.50686(13) 0.6576(2) 0.4592(2) 0.0257(5) Uani 1 1 d . . . . .
N1 N 0.40832(16) 0.4576(2) 0.2375(2) 0.0185(5) Uani 1 1 d . . . . .
N2 N 0.40725(15) 0.3636(2) 0.1568(2) 0.0193(5) Uani 1 1 d . . . . .
H2 H 0.448945 0.347409 0.107072 0.023 Uiso 1 1 calc R U . . .
C1 C 0.33415(19) 0.2986(3) 0.1630(3) 0.0213(6) Uani 1 1 d . . . . .
C6 C 0.55808(17) 0.7313(3) 0.4114(3) 0.0191(6) Uani 1 1 d . . . . .
C4 C 0.33448(18) 0.4491(3) 0.2966(3) 0.0206(6) Uani 1 1 d . . . . .
C3 C 0.2864(2) 0.3504(3) 0.2522(3) 0.0235(7) Uani 1 1 d . . . . .
H3 H 0.231639 0.324210 0.278224 0.028 Uiso 1 1 calc R U . . .
C7 C 0.5931(2) 0.8391(3) 0.4781(3) 0.0279(7) Uani 1 1 d . . . . .
H7 H 0.636698 0.887794 0.442328 0.034 Uiso 1 1 calc R U . . .
C2 C 0.3154(2) 0.1923(3) 0.0814(3) 0.0320(7) Uani 1 1 d . . . . .
H2A H 0.279394 0.221612 0.016231 0.048 Uiso 1 1 calc R U . . .
H2C H 0.285551 0.126359 0.124910 0.048 Uiso 1 1 calc R U . . .
H2B H 0.368912 0.159254 0.049541 0.048 Uiso 1 1 calc R U . . .
C5 C 0.3154(2) 0.5375(3) 0.3953(3) 0.0312(8) Uani 1 1 d . . . . .
H5B H 0.322834 0.494688 0.471240 0.047 Uiso 1 1 calc R U . . .
H5A H 0.256425 0.566871 0.388408 0.047 Uiso 1 1 calc R U . . .
H5C H 0.354287 0.608863 0.391121 0.047 Uiso 1 1 calc R U . . .
C8 C 0.5660(3) 0.8711(4) 0.5869(4) 0.0465(10) Uani 1 1 d . . . . .
H8 H 0.526960 0.815528 0.623773 0.056 Uiso 1 1 calc R U . . .
C9 C 0.5906(3) 0.9850(4) 0.6562(4) 0.0540(11) Uani 1 1 d . . . . .
H9C H 0.632766 1.033203 0.611450 0.081 Uiso 1 1 calc R U . . .
H9B H 0.615191 0.959588 0.732164 0.081 Uiso 1 1 calc R U . . .
H9A H 0.539999 1.036461 0.670210 0.081 Uiso 1 1 calc R U . . .

loop_
_atom_site_aniso_label
_atom_site_aniso_U_11
_atom_site_aniso_U_22
_atom_site_aniso_U_33
_atom_site_aniso_U_23
_atom_site_aniso_U_13
_atom_site_aniso_U_12
Cu1 0.0161(4) 0.0178(4) 0.0151(4) 0.000 0.0006(2) 0.000
O1 0.0221(10) 0.0222(10) 0.0172(10) 0.0016(8) 0.0008(8) -0.0043(8)
O2 0.0290(11) 0.0272(12) 0.0210(11) -0.0010(9) 0.0042(8) -0.0096(9)
N1 0.0209(12) 0.0199(12) 0.0147(12) -0.0017(9) 0.0000(9) 0.0008(10)
N2 0.0223(12) 0.0192(12) 0.0164(11) -0.0021(9) 0.0009(9) 0.0017(9)
C1 0.0260(14) 0.0174(14) 0.0203(14) 0.0026(11) -0.0044(12) -0.0018(11)
C6 0.0188(13) 0.0192(14) 0.0194(14) 0.0026(11) -0.0029(11) 0.0003(11)
C4 0.0207(14) 0.0232(14) 0.0178(14) -0.0002(12) 0.0018(11) -0.0014(11)
C3 0.0214(15) 0.0244(15) 0.0245(16) 0.0018(12) 0.0009(11) -0.0038(12)
C7 0.0349(17) 0.0278(16) 0.0211(15) 0.0008(12) -0.0024(13) -0.0119(13)
C2 0.0394(18) 0.0257(16) 0.0310(17) -0.0083(14) -0.0008(14) -0.0053(14)
C5 0.0278(16) 0.0365(19) 0.0293(17) -0.0124(14) 0.0098(13) -0.0068(13)
C8 0.046(2) 0.045(2) 0.048(2) 0.0016(19) -0.0062(18) -0.0064(18)
C9 0.061(3) 0.056(3) 0.045(2) 0.002(2) -0.014(2) -0.005(2)

loop_
_atom_type_symbol
_atom_type_description
_atom_type_scat_dispersion_real
_atom_type_scat_dispersion_imag
_atom_type_scat_source
C C 0.0181 0.0091 'International Tables Vol C Tables 4.2.6.8 and 6.1.1.4'
H H 0.0000 0.0000 'International Tables Vol C Tables 4.2.6.8 and 6.1.1.4'
Cu Cu -1.9646 0.5888 'International Tables Vol C Tables 4.2.6.8 and 6.1.1.4'
N N 0.0311 0.0180 'International Tables Vol C Tables 4.2.6.8 and 6.1.1.4'
O O 0.0492 0.0322 'International Tables Vol C Tables 4.2.6.8 and 6.1.1.4'

loop_
_geom_angle_atom_site_label_1
_geom_angle_atom_site_label_2
_geom_angle_atom_site_label_3
_geom_angle
_geom_angle_site_symmetry_1
_geom_angle_site_symmetry_3
_geom_angle_publ_flag
N1 Cu1 N1 93.24(14) . 3_655 ?
N1 Cu1 O1 165.45(9) . . ?
N1 Cu1 O1 91.47(9) 3_655 . ?
N1 Cu1 O1 91.47(9) . 3_655 ?
N1 Cu1 O1 165.45(9) 3_655 3_655 ?
O1 Cu1 O1 87.34(12) . 3_655 ?
C6 O1 Cu1 101.16(17) . . ?
C4 N1 N2 105.9(2) . . ?
C4 N1 Cu1 129.5(2) . . ?
N2 N1 Cu1 124.46(19) . . ?
C1 N2 N1 111.1(2) . . ?
C1 N2 H2 124.5 . . ?
N1 N2 H2 124.5 . . ?
N2 C1 C3 107.1(3) . . ?
N2 C1 C2 122.1(3) . . ?
C3 C1 C2 130.8(3) . . ?
O2 C6 O1 121.6(3) . . ?
O2 C6 C7 120.7(3) . . ?
O1 C6 C7 117.6(3) . . ?
N1 C4 C3 109.9(3) . . ?
N1 C4 C5 120.2(3) . . ?
C3 C4 C5 129.9(3) . . ?
C1 C3 C4 106.0(3) . . ?
C1 C3 H3 127.0 . . ?
C4 C3 H3 127.0 . . ?
C8 C7 C6 123.0(3) . . ?
C8 C7 H7 118.5 . . ?
C6 C7 H7 118.5 . . ?
C1 C2 H2A 109.5 . . ?
C1 C2 H2C 109.5 . . ?
H2A C2 H2C 109.5 . . ?
C1 C2 H2B 109.5 . . ?
H2A C2 H2B 109.5 . . ?
H2C C2 H2B 109.5 . . ?
C4 C5 H5B 109.5 . . ?
C4 C5 H5A 109.5 . . ?
H5B C5 H5A 109.5 . . ?
C4 C5 H5C 109.5 . . ?
H5B C5 H5C 109.5 . . ?
H5A C5 H5C 109.5 . . ?
C7 C8 C9 127.0(4) . . ?
C7 C8 H8 116.5 . . ?
C9 C8 H8 116.5 . . ?
C8 C9 H9C 109.5 . . ?
C8 C9 H9B 109.5 . . ?
H9C C9 H9B 109.5 . . ?
C8 C9 H9A 109.5 . . ?
H9C C9 H9A 109.5 . . ?
H9B C9 H9A 109.5 . . ?

loop_
_geom_bond_atom_site_label_1
_geom_bond_atom_site_label_2
_geom_bond_distance
_geom_bond_site_symmetry_2
_geom_bond_publ_flag
Cu1 N1 1.989(3) . ?
Cu1 N1 1.989(3) 3_655 ?
Cu1 O1 2.001(2) . ?
Cu1 O1 2.002(2) 3_655 ?
O1 C6 1.274(4) . ?
O2 C6 1.250(4) . ?
N1 C4 1.341(4) . ?
N1 N2 1.359(3) . ?
N2 C1 1.344(4) . ?
N2 H2 0.8800 . ?
C1 C3 1.373(4) . ?
C1 C2 1.495(4) . ?
C6 C7 1.486(4) . ?
C4 C3 1.393(4) . ?
C4 C5 1.495(4) . ?
C3 H3 0.9500 . ?
C7 C8 1.346(6) . ?
C7 H7 0.9500 . ?
C2 H2A 0.9800 . ?
C2 H2C 0.9800 . ?
C2 H2B 0.9800 . ?
C5 H5B 0.9800 . ?
C5 H5A 0.9800 . ?
C5 H5C 0.9800 . ?
C8 C9 1.501(6) . ?
C8 H8 0.9500 . ?
C9 H9C 0.9800 . ?
C9 H9B 0.9800 . ?
C9 H9A 0.9800 . ?

loop_
_geom_hbond_atom_site_label_D
_geom_hbond_atom_site_label_H
_geom_hbond_atom_site_label_A
_geom_hbond_distance_DH
_geom_hbond_distance_HA
_geom_hbond_distance_DA
_geom_hbond_angle_DHA
_geom_hbond_site_symmetry_A
_geom_hbond_publ_flag
N2 H2 O2 0.88 1.90 2.736(3) 157.2 7_565 yes

loop_
_geom_torsion_atom_site_label_1
_geom_torsion_atom_site_label_2
_geom_torsion_atom_site_label_3
_geom_torsion_atom_site_label_4
_geom_torsion
_geom_torsion_site_symmetry_1
_geom_torsion_site_symmetry_2
_geom_torsion_site_symmetry_3
_geom_torsion_site_symmetry_4
_geom_torsion_publ_flag
C4 N1 N2 C1 1.1(3) . . . . ?
Cu1 N1 N2 C1 -174.80(19) . . . . ?
N1 N2 C1 C3 -1.1(3) . . . . ?
N1 N2 C1 C2 178.1(3) . . . . ?
Cu1 O1 C6 O2 7.3(3) . . . . ?
Cu1 O1 C6 C7 -169.8(2) . . . . ?
N2 N1 C4 C3 -0.7(3) . . . . ?
Cu1 N1 C4 C3 174.9(2) . . . . ?
N2 N1 C4 C5 178.4(3) . . . . ?
Cu1 N1 C4 C5 -6.0(4) . . . . ?
N2 C1 C3 C4 0.6(3) . . . . ?
C2 C1 C3 C4 -178.5(3) . . . . ?
N1 C4 C3 C1 0.0(3) . . . . ?
C5 C4 C3 C1 -178.9(3) . . . . ?
O2 C6 C7 C8 -7.0(5) . . . . ?
O1 C6 C7 C8 170.1(3) . . . . ?
C6 C7 C8 C9 -173.3(4) . . . . ?
